data_7120314
loop_
_publ_author_name
'McDonald, Kyle Andrew'
'Ko, Nakeun'
'Noh, Kyungkyou'
'Bennion, Jonathan C.'
'Kim, Jaheon'
'Matzger, Adam'

_publ_section_title
;
 Thermal Decomposition Pathways of Nitro-functionalized Metal-Organic
 Frameworks
;
_journal_name_full 'Chem. Commun.'
_journal_paper_doi 10.1039/C7CC03354K
_journal_year 2017
_chemical_compound_source 'copper nitrate, tetranitrobiphenyl dicarboxylic acid'
_chemical_formula_moiety 'C14 H6 Cu N4 O13 [+ solvent]'
_chemical_formula_sum 'C14 H6 Cu N4 O13'
_chemical_formula_weight 501.77
_chemical_melting_point ?
_chemical_name_common CuNbO-1
_chemical_name_systematic CuNbO-1
_chemical_properties_physical ', Moisture-sensitive'
_space_group_crystal_system cubic
_space_group_IT_number 229
_space_group_name_Hall '-I 4 2 3'
_space_group_name_H-M_alt 'I m -3 m'
_symmetry_space_group_name_Hall '-I 4 2 3'
_symmetry_space_group_name_H-M 'I m -3 m'
_atom_sites_solution_hydrogens mixed
_audit_creation_method SHELXL-2014/7
_audit_update_record
;
2017-04-01 deposited with the CCDC.
2017-06-21 downloaded from the CCDC.
;
_cell_angle_alpha 90
_cell_angle_beta 90
_cell_angle_gamma 90
_cell_formula_units_Z 12
_cell_length_a 30.261(4)
_cell_length_b 30.261(4)
_cell_length_c 30.261(4)
_cell_measurement_reflns_used 20215
_cell_measurement_temperature 220(2)
_cell_measurement_theta_max 32.058
_cell_measurement_theta_min 2.087
_cell_volume 27711(6)
_computing_cell_refinement
;
<i>HKL3000SM</i> (Otwinowski & Minor, 1997)
;
_computing_data_collection
;
<i>PAL BL2D-SMDC</i> (Shin <i>et al</i>., 2016<i>a</i>)
;
_computing_data_reduction
;
<i>HKL3000SM</i> (Otwinowski & Minor, 1997)
;
_computing_molecular_graphics 'Bruker SHELXTL'
_computing_publication_material 'Bruker SHELXTL'
_computing_structure_refinement 'SHELXL-2014/7 (Sheldrick, 2014)'
_computing_structure_solution 'SHELXS-97 (Sheldrick 2008)'
_diffrn_ambient_temperature 220(2)
_diffrn_measured_fraction_theta_full 0.950
_diffrn_measured_fraction_theta_max 0.950
_diffrn_measurement_device_type 'ADSC Q210 CCD area-detector'
_diffrn_measurement_method 'omega scan'
_diffrn_radiation_type synchrotron
_diffrn_radiation_wavelength 0.900
_diffrn_reflns_av_R_equivalents 0.0174
_diffrn_reflns_av_unetI/netI 0.0098
_diffrn_reflns_Laue_measured_fraction_full 0.950
_diffrn_reflns_Laue_measured_fraction_max 0.950
_diffrn_reflns_limit_h_max 35
_diffrn_reflns_limit_h_min -35
_diffrn_reflns_limit_k_max 34
_diffrn_reflns_limit_k_min -34
_diffrn_reflns_limit_l_max 33
_diffrn_reflns_limit_l_min -33
_diffrn_reflns_number 20215
_diffrn_reflns_point_group_measured_fraction_full 0.950
_diffrn_reflns_point_group_measured_fraction_max 0.950
_diffrn_reflns_theta_full 32.058
_diffrn_reflns_theta_max 32.058
_diffrn_reflns_theta_min 2.087
_diffrn_source synchrotron
_exptl_absorpt_coefficient_mu 0.472
_exptl_absorpt_correction_type none
_exptl_crystal_colour green
_exptl_crystal_density_diffrn 0.361
_exptl_crystal_description block
_exptl_crystal_F_000 3012
_exptl_crystal_recrystallization_method 'solvothermal reaction in DMA'
_exptl_crystal_size_max 0.300
_exptl_crystal_size_mid 0.300
_exptl_crystal_size_min 0.200
_refine_diff_density_max 0.439
_refine_diff_density_min -0.176
_refine_diff_density_rms 0.028
_refine_ls_extinction_coef 0.0046(19)
_refine_ls_extinction_expression Fc^*^=kFc[1+0.001xFc^2^\l^3^/sin(2\q)]^-1/4^
_refine_ls_extinction_method 'SHELXL-2014/7 (Sheldrick 2014)'
_refine_ls_goodness_of_fit_ref 1.101
_refine_ls_hydrogen_treatment mixed
_refine_ls_matrix_type full
_refine_ls_number_parameters 58
_refine_ls_number_reflns 2192
_refine_ls_number_restraints 2
_refine_ls_restrained_S_all 1.100
_refine_ls_R_factor_all 0.0849
_refine_ls_R_factor_gt 0.0777
_refine_ls_shift/su_max 0.001
_refine_ls_shift/su_mean 0.000
_refine_ls_structure_factor_coef Fsqd
_refine_ls_weighting_details 'w=1/[\s^2^(Fo^2^)+(0.2000P)^2^] where P=(Fo^2^+2Fc^2^)/3'
_refine_ls_weighting_scheme calc
_refine_ls_wR_factor_gt 0.2517
_refine_ls_wR_factor_ref 0.2620
_reflns_Friedel_coverage 0.000
_reflns_number_gt 1666
_reflns_number_total 2192
_reflns_threshold_expression 'I > 2\s(I)'
_cod_data_source_file c7cc03354k3.cif
_cod_data_source_block CuNbO-1_sq
_cod_depositor_comments
;
The following automatic conversions were performed:

'_chemical_melting_point' value 'none' was changed to '?' - the value
is undefined or not given.

Automatic conversion script
Id: cif_fix_values 4973 2017-02-22 13:04:09Z antanas 
;
_cod_original_cell_volume 27711(10)
_cod_database_code 7120314
_shelx_shelxl_version_number 2014/7
_shelx_space_group_comment
;
The symmetry employed for this shelxl refinement is uniquely defined
by the following loop, which should always be used as a source of
symmetry information in preference to the above space-group names.
They are only intended as comments.
;
_shelx_estimated_absorpt_t_min 0.871
_shelx_estimated_absorpt_t_max 0.911

loop_
_space_group_symop_operation_xyz
'x, y, z'
'-x, -y, z'
'-x, y, -z'
'x, -y, -z'
'z, x, y'
'z, -x, -y'
'-z, -x, y'
'-z, x, -y'
'y, z, x'
'-y, z, -x'
'y, -z, -x'
'-y, -z, x'
'y, x, -z'
'-y, -x, -z'
'y, -x, z'
'-y, x, z'
'x, z, -y'
'-x, z, y'
'-x, -z, -y'
'x, -z, y'
'z, y, -x'
'z, -y, x'
'-z, y, x'
'-z, -y, -x'
'x+1/2, y+1/2, z+1/2'
'-x+1/2, -y+1/2, z+1/2'
'-x+1/2, y+1/2, -z+1/2'
'x+1/2, -y+1/2, -z+1/2'
'z+1/2, x+1/2, y+1/2'
'z+1/2, -x+1/2, -y+1/2'
'-z+1/2, -x+1/2, y+1/2'
'-z+1/2, x+1/2, -y+1/2'
'y+1/2, z+1/2, x+1/2'
'-y+1/2, z+1/2, -x+1/2'
'y+1/2, -z+1/2, -x+1/2'
'-y+1/2, -z+1/2, x+1/2'
'y+1/2, x+1/2, -z+1/2'
'-y+1/2, -x+1/2, -z+1/2'
'y+1/2, -x+1/2, z+1/2'
'-y+1/2, x+1/2, z+1/2'
'x+1/2, z+1/2, -y+1/2'
'-x+1/2, z+1/2, y+1/2'
'-x+1/2, -z+1/2, -y+1/2'
'x+1/2, -z+1/2, y+1/2'
'z+1/2, y+1/2, -x+1/2'
'z+1/2, -y+1/2, x+1/2'
'-z+1/2, y+1/2, x+1/2'
'-z+1/2, -y+1/2, -x+1/2'
'-x, -y, -z'
'x, y, -z'
'x, -y, z'
'-x, y, z'
'-z, -x, -y'
'-z, x, y'
'z, x, -y'
'z, -x, y'
'-y, -z, -x'
'y, -z, x'
'-y, z, x'
'y, z, -x'
'-y, -x, z'
'y, x, z'
'-y, x, -z'
'y, -x, -z'
'-x, -z, y'
'x, -z, -y'
'x, z, y'
'-x, z, -y'
'-z, -y, x'
'-z, y, -x'
'z, -y, -x'
'z, y, x'
'-x+1/2, -y+1/2, -z+1/2'
'x+1/2, y+1/2, -z+1/2'
'x+1/2, -y+1/2, z+1/2'
'-x+1/2, y+1/2, z+1/2'
'-z+1/2, -x+1/2, -y+1/2'
'-z+1/2, x+1/2, y+1/2'
'z+1/2, x+1/2, -y+1/2'
'z+1/2, -x+1/2, y+1/2'
'-y+1/2, -z+1/2, -x+1/2'
'y+1/2, -z+1/2, x+1/2'
'-y+1/2, z+1/2, x+1/2'
'y+1/2, z+1/2, -x+1/2'
'-y+1/2, -x+1/2, z+1/2'
'y+1/2, x+1/2, z+1/2'
'-y+1/2, x+1/2, -z+1/2'
'y+1/2, -x+1/2, -z+1/2'
'-x+1/2, -z+1/2, y+1/2'
'x+1/2, -z+1/2, -y+1/2'
'x+1/2, z+1/2, y+1/2'
'-x+1/2, z+1/2, -y+1/2'
'-z+1/2, -y+1/2, x+1/2'
'-z+1/2, y+1/2, -x+1/2'
'z+1/2, -y+1/2, -x+1/2'
'z+1/2, y+1/2, x+1/2'

loop_
_atom_site_label
_atom_site_type_symbol
_atom_site_fract_x
_atom_site_fract_y
_atom_site_fract_z
_atom_site_U_iso_or_equiv
_atom_site_adp_type
_atom_site_occupancy
_atom_site_site_symmetry_order
_atom_site_calc_flag
_atom_site_refinement_flags_posn
_atom_site_refinement_flags_adp
_atom_site_refinement_flags_occupancy
Cu1 Cu 0.5000 0.5000 0.04475(3) 0.1529(6) Uani 1 8 d DS T P
O1 O 0.5000 0.5000 0.1143(3) 0.227(2) Uani 1 8 d DS T P
H1 H 0.4816(6) 0.4816(6) 0.1254(8) 0.272 Uiso 0.5 2 d DS U P
O2 O 0.43548(8) 0.5000 0.03735(11) 0.1808(10) Uani 1 2 d S T P
C1 C 0.27538(15) 0.5000 0.0000 0.218(2) Uani 1 4 d S T P
C2 C 0.29972(15) 0.5000 0.03834(19) 0.2212(19) Uani 1 2 d S T P
C3 C 0.34449(16) 0.5000 0.03811(16) 0.2108(18) Uani 1 2 d S T P
H3 H 0.3596 0.5000 0.0652 0.253 Uiso 1 2 calc R U P
C4 C 0.36834(13) 0.5000 0.0000 0.1846(18) Uani 1 4 d S T P
C5 C 0.41755(13) 0.5000 0.0000 0.1735(17) Uani 1 4 d S T P
N1 N 0.27692(16) 0.5000 0.0808(3) 0.316(3) Uani 1 2 d S T P
O3 O 0.24156(16) 0.5000 0.0847(2) 0.525(5) Uani 1 2 d S T P
O4 O 0.29591(18) 0.5000 0.1114(2) 0.425(5) Uani 1 2 d S T P

loop_
_atom_site_aniso_label
_atom_site_aniso_U_11
_atom_site_aniso_U_22
_atom_site_aniso_U_33
_atom_site_aniso_U_23
_atom_site_aniso_U_13
_atom_site_aniso_U_12
Cu1 0.1041(5) 0.1041(5) 0.2506(9) 0.000 0.000 0.000
O1 0.202(3) 0.202(3) 0.276(6) 0.000 0.000 0.000
O2 0.1013(14) 0.1612(18) 0.280(3) 0.000 0.0011(13) 0.000
C1 0.097(3) 0.273(7) 0.285(7) 0.000 0.000 0.000
C2 0.108(3) 0.282(5) 0.274(5) 0.000 0.014(2) 0.000
C3 0.121(3) 0.236(4) 0.275(4) 0.000 -0.009(2) 0.000
C4 0.104(2) 0.186(4) 0.265(6) 0.000 0.000 0.000
C5 0.103(2) 0.134(2) 0.284(6) 0.000 0.000 0.000
N1 0.111(3) 0.530(11) 0.306(7) 0.000 0.002(3) 0.000
O3 0.138(3) 1.110(16) 0.326(6) 0.000 -0.003(3) 0.000
O4 0.172(4) 0.780(15) 0.322(7) 0.000 0.021(3) 0.000

loop_
_atom_type_symbol
_atom_type_description
_atom_type_scat_dispersion_real
_atom_type_scat_dispersion_imag
_atom_type_scat_source
C C 0.0060 0.0030 'International Tables Vol C Tables 4.2.6.8 and 6.1.1.4'
H H 0.0000 0.0000 'International Tables Vol C Tables 4.2.6.8 and 6.1.1.4'
N N 0.0110 0.0060 'International Tables Vol C Tables 4.2.6.8 and 6.1.1.4'
O O 0.0190 0.0100 'International Tables Vol C Tables 4.2.6.8 and 6.1.1.4'
Cu Cu 0.1510 1.9490 'International Tables Vol C Tables 4.2.6.8 and 6.1.1.4'

loop_
_geom_angle_atom_site_label_1
_geom_angle_atom_site_label_2
_geom_angle_atom_site_label_3
_geom_angle
_geom_angle_site_symmetry_1
_geom_angle_site_symmetry_3
O2 Cu1 O2 166.92(19) 62 61_665
O2 Cu1 O2 89.26(2) 62 2_665
O2 Cu1 O2 89.26(2) 61_665 2_665
O2 Cu1 O2 89.26(2) 62 .
O2 Cu1 O2 89.26(2) 61_665 .
O2 Cu1 O2 166.92(19) 2_665 .
O2 Cu1 O1 96.54(10) 62 .
O2 Cu1 O1 96.54(10) 61_665 .
O2 Cu1 O1 96.54(10) 2_665 .
O2 Cu1 O1 96.54(10) . .
O2 Cu1 Cu1 83.46(10) 62 49_665
O2 Cu1 Cu1 83.46(10) 61_665 49_665
O2 Cu1 Cu1 83.46(10) 2_665 49_665
O2 Cu1 Cu1 83.46(10) . 49_665
O1 Cu1 Cu1 180.0 . 49_665
C5 O2 Cu1 122.2(3) . .
C2 C1 C2 115.2(5) 50 .
C2 C1 C1 122.4(3) 50 89_554
C2 C1 C1 122.4(3) . 89_554
C3 C2 C1 122.1(5) . .
C3 C2 N1 118.5(5) . .
C1 C2 N1 119.4(5) . .
C2 C3 C4 122.3(5) . .
C3 C4 C3 115.9(5) 50 .
C3 C4 C5 122.0(2) 50 .
C3 C4 C5 122.0(2) . .
O2 C5 O2 128.7(4) . 50
O2 C5 C4 115.6(2) . .
O2 C5 C4 115.6(2) 50 .
O4 N1 O3 115.6(8) . .
O4 N1 C2 119.9(6) . .
O3 N1 C2 124.5(7) . .

loop_
_geom_bond_atom_site_label_1
_geom_bond_atom_site_label_2
_geom_bond_distance
_geom_bond_site_symmetry_2
Cu1 O2 1.965(2) 62
Cu1 O2 1.965(2) 61_665
Cu1 O2 1.965(2) 2_665
Cu1 O2 1.965(2) .
Cu1 O1 2.104(8) .
Cu1 Cu1 2.7084(17) 49_665
O2 C5 1.254(3) .
C1 C2 1.374(6) 50
C1 C2 1.374(6) .
C1 C1 1.536(9) 89_554
C2 C3 1.355(7) .
C2 N1 1.459(7) .
C3 C4 1.361(5) .
C4 C3 1.361(5) 50
C4 C5 1.489(6) .
C5 O2 1.254(3) 50
N1 O4 1.089(7) .
N1 O3 1.076(6) .
